data_7120099
loop_
_publ_author_name
'Hu, Ming'
'Guo, Ling-Yu'
'Han, Ying'
'Tan, Fang-Lin'
'Song, Ren-Jie'
'Li, Jin-Heng'

_publ_section_title
;
 Intermolecular Cascade Annulations of N-(Arysulfonyl)acrylamides with
 Dual C(sp3)-H Bonds: Divergent Access to Indanes and Pyrrolidin-2-ones
;
_journal_name_full 'Chem. Commun.'
_journal_paper_doi 10.1039/C7CC02608K
_journal_year 2017
_chemical_formula_moiety 'C27 H27 N O'
_chemical_formula_sum 'C27 H27 N O'
_chemical_formula_weight 381.50
_chemical_name_systematic
; 
 ? 
;
_space_group_IT_number 4
_symmetry_cell_setting monoclinic
_symmetry_space_group_name_Hall 'P 2yb'
_symmetry_space_group_name_H-M 'P 1 21 1'
_atom_sites_solution_hydrogens geom
_atom_sites_solution_primary direct
_atom_sites_solution_secondary difmap
_audit_block_doi 10.5517/ccdc.csd.cc1n6vj7
_audit_creation_method SHELXL-97
_audit_update_record
;
2017-01-06 deposited with the CCDC.
2017-05-04 downloaded from the CCDC.
;
_cell_angle_alpha 90.00
_cell_angle_beta 108.236(5)
_cell_angle_gamma 90.00
_cell_formula_units_Z 8
_cell_length_a 13.803(4)
_cell_length_b 14.747(5)
_cell_length_c 21.885(7)
_cell_measurement_reflns_used 6906
_cell_measurement_temperature 296(2)
_cell_measurement_theta_max 25.85
_cell_measurement_theta_min 2.40
_cell_volume 4231(2)
_computing_cell_refinement 'Bruker SAINT'
_computing_data_collection 'Bruker APEX2'
_computing_data_reduction 'Bruker SAINT'
_computing_molecular_graphics 'Bruker SHELXTL'
_computing_publication_material 'Bruker SHELXTL'
_computing_structure_refinement 'SHELXL-97 (Sheldrick, 2008)'
_computing_structure_solution 'SHELXS-97 (Sheldrick, 2008)'
_diffrn_ambient_temperature 296(2)
_diffrn_measured_fraction_theta_full 0.990
_diffrn_measured_fraction_theta_max 0.990
_diffrn_measurement_device_type 'Bruker APEX-II CCD'
_diffrn_measurement_method '\f and \w scans'
_diffrn_radiation_monochromator graphite
_diffrn_radiation_source 'fine-focus sealed tube'
_diffrn_radiation_type MoK\a
_diffrn_radiation_wavelength 0.71073
_diffrn_reflns_av_R_equivalents 0.0397
_diffrn_reflns_av_sigmaI/netI 0.0767
_diffrn_reflns_limit_h_max 16
_diffrn_reflns_limit_h_min -15
_diffrn_reflns_limit_k_max 15
_diffrn_reflns_limit_k_min -17
_diffrn_reflns_limit_l_max 22
_diffrn_reflns_limit_l_min -26
_diffrn_reflns_number 20326
_diffrn_reflns_theta_full 25.00
_diffrn_reflns_theta_max 25.00
_diffrn_reflns_theta_min 0.98
_exptl_absorpt_coefficient_mu 0.072
_exptl_absorpt_correction_T_max 0.9858
_exptl_absorpt_correction_T_min 0.9837
_exptl_absorpt_correction_type multi-scan
_exptl_absorpt_process_details 'SHELXL-97 (Sheldrick, 2008)'
_exptl_crystal_colour colorless
_exptl_crystal_density_diffrn 1.198
_exptl_crystal_density_meas 1.198
_exptl_crystal_density_method 'not measured'
_exptl_crystal_description lump
_exptl_crystal_F_000 1632
_exptl_crystal_recrystallization_method 'Re-crystallisation from solvent: CH2Cl2, Hexane'
_exptl_crystal_size_max 0.23
_exptl_crystal_size_mid 0.21
_exptl_crystal_size_min 0.20
_refine_diff_density_max 1.155
_refine_diff_density_min -0.649
_refine_diff_density_rms 0.249
_refine_ls_abs_structure_details 'Flack H D (1983), Acta Cryst. A39, 876-881'
_refine_ls_abs_structure_Flack -2(4)
_refine_ls_extinction_coef 0.040(5)
_refine_ls_extinction_expression Fc^*^=kFc[1+0.001xFc^2^\l^3^/sin(2\q)]^-1/4^
_refine_ls_extinction_method SHELXL
_refine_ls_goodness_of_fit_ref 1.423
_refine_ls_hydrogen_treatment constr
_refine_ls_matrix_type full
_refine_ls_number_parameters 1046
_refine_ls_number_reflns 11613
_refine_ls_number_restraints 1
_refine_ls_restrained_S_all 1.423
_refine_ls_R_factor_all 0.1501
_refine_ls_R_factor_gt 0.1329
_refine_ls_shift/su_max 0.001
_refine_ls_shift/su_mean 0.000
_refine_ls_structure_factor_coef Fsqd
_refine_ls_weighting_details 'calc w=1/[\s^2^(Fo^2^)+(0.2000P)^2^+0.0000P] where P=(Fo^2^+2Fc^2^)/3'
_refine_ls_weighting_scheme calc
_refine_ls_wR_factor_gt 0.3425
_refine_ls_wR_factor_ref 0.3549
_reflns_number_gt 9220
_reflns_number_total 11613
_reflns_threshold_expression >2sigma(I)
_cod_data_source_file c7cc02608k2.cif
_cod_data_source_block ljh021_0m
_cod_depositor_comments
;
The following automatic conversions were performed:

'_symmetry_cell_setting' value 'Monoclinic' changed to 'monoclinic'
according to
/home/data/users/saulius/crontab/automatic-downloads/rss-feeds/RSC/lib/dictionaries/cif_core.dic
dictionary named 'cif_core.dic' version 2.4.2 from 2011-04-26.

Automatic conversion script
Id: cif_fix_values 4973 2017-02-22 13:04:09Z antanas 
;
_cod_original_sg_symbol_H-M P2(1)
_cod_database_code 7120099

loop_
_symmetry_equiv_pos_as_xyz
'x, y, z'
'-x, y+1/2, -z'

loop_
_atom_site_label
_atom_site_type_symbol
_atom_site_fract_x
_atom_site_fract_y
_atom_site_fract_z
_atom_site_U_iso_or_equiv
_atom_site_adp_type
_atom_site_occupancy
_atom_site_symmetry_multiplicity
_atom_site_calc_flag
_atom_site_refinement_flags
O1 O -0.3757(4) 0.6090(4) 0.4752(2) 0.0530(14) Uani 1 1 d .
N1 N -0.2111(4) 0.5961(5) 0.4791(2) 0.0406(14) Uani 1 1 d .
H1A H -0.1502 0.5904 0.5052 0.049 Uiso 1 1 calc R
C1 C -0.2190(5) 0.6023(5) 0.4133(3) 0.0395(16) Uani 1 1 d .
N2 N 0.2825(4) 0.6208(5) 0.4779(3) 0.0414(14) Uani 1 1 d .
H2A H 0.3436 0.6237 0.5041 0.050 Uiso 1 1 calc R
O2 O 0.1195(4) 0.6323(5) 0.4740(3) 0.0677(19) Uani 1 1 d .
C2 C -0.1299(6) 0.6254(6) 0.3997(4) 0.052(2) Uani 1 1 d .
H2 H -0.0706 0.6389 0.4329 0.062 Uiso 1 1 calc R
N3 N 0.3105(5) 0.7591(5) 0.0172(3) 0.0478(16) Uani 1 1 d .
H3A H 0.3448 0.7676 -0.0091 0.057 Uiso 1 1 calc R
O3 O 0.1515(5) 0.7377(6) 0.0203(3) 0.0728(19) Uani 1 1 d .
C3 C -0.1307(8) 0.6281(7) 0.3369(4) 0.060(2) Uani 1 1 d .
H3 H -0.0714 0.6426 0.3273 0.072 Uiso 1 1 calc R
N4 N 0.8113(5) 0.7333(5) 0.0198(3) 0.0501(16) Uani 1 1 d .
H4A H 0.8444 0.7266 -0.0074 0.060 Uiso 1 1 calc R
O4 O 0.6545(5) 0.7221(6) 0.0282(3) 0.084(2) Uani 1 1 d .
C4 C -0.2209(8) 0.6088(7) 0.2871(4) 0.067(3) Uani 1 1 d .
H4 H -0.2221 0.6121 0.2445 0.080 Uiso 1 1 calc R
C5 C -0.3058(7) 0.5855(7) 0.3012(3) 0.063(2) Uani 1 1 d .
H5 H -0.3643 0.5699 0.2681 0.075 Uiso 1 1 calc R
C6 C -0.3079(7) 0.5841(6) 0.3642(3) 0.054(2) Uani 1 1 d .
H6 H -0.3680 0.5713 0.3732 0.065 Uiso 1 1 calc R
C7 C -0.2875(5) 0.5979(5) 0.5069(3) 0.0370(15) Uani 1 1 d .
C8 C -0.2536(4) 0.5845(5) 0.5799(3) 0.0295(14) Uani 1 1 d .
C9 C -0.2308(5) 0.6770(5) 0.6133(3) 0.0369(15) Uani 1 1 d .
C10 C -0.1871(6) 0.6782(6) 0.6794(4) 0.0523(19) Uani 1 1 d .
H10 H -0.1680 0.6245 0.7023 0.063 Uiso 1 1 calc R
C11 C -0.1721(7) 0.7632(7) 0.7116(5) 0.064(2) Uani 1 1 d .
H11 H -0.1399 0.7655 0.7558 0.077 Uiso 1 1 calc R
C12 C -0.2051(8) 0.8429(7) 0.6777(5) 0.070(3) Uani 1 1 d .
H12 H -0.1943 0.8985 0.6988 0.085 Uiso 1 1 calc R
C13 C -0.2515(7) 0.8389(6) 0.6157(5) 0.067(3) Uani 1 1 d .
H13 H -0.2776 0.8918 0.5935 0.081 Uiso 1 1 calc R
C14 C -0.2627(6) 0.7557(6) 0.5816(4) 0.053(2) Uani 1 1 d .
H14 H -0.2923 0.7553 0.5371 0.064 Uiso 1 1 calc R
C15 C -0.1646(4) 0.5162(5) 0.6012(3) 0.0304(14) Uani 1 1 d .
C16 C -0.0616(5) 0.5325(5) 0.6123(3) 0.0358(15) Uani 1 1 d .
H16 H -0.0386 0.5911 0.6096 0.043 Uiso 1 1 calc R
C17 C 0.0068(5) 0.4612(6) 0.6275(3) 0.0426(18) Uani 1 1 d .
H17 H 0.0761 0.4712 0.6352 0.051 Uiso 1 1 calc R
C18 C -0.0301(5) 0.3736(6) 0.6310(3) 0.0453(18) Uani 1 1 d .
H18 H 0.0151 0.3250 0.6411 0.054 Uiso 1 1 calc R
C19 C -0.1313(5) 0.3587(5) 0.6198(3) 0.0415(16) Uani 1 1 d .
H19 H -0.1547 0.2998 0.6210 0.050 Uiso 1 1 calc R
C20 C -0.2005(5) 0.4301(5) 0.6066(3) 0.0329(14) Uani 1 1 d .
C21 C -0.3128(5) 0.4278(5) 0.5945(3) 0.0368(15) Uani 1 1 d .
C22 C -0.3425(7) 0.3743(6) 0.6449(4) 0.054(2) Uani 1 1 d .
H22A H -0.3186 0.3124 0.6453 0.065 Uiso 1 1 calc R
H22B H -0.3090 0.4004 0.6870 0.065 Uiso 1 1 calc R
C23 C -0.4565(6) 0.3735(7) 0.6330(5) 0.061(2) Uani 1 1 d .
H23A H -0.4805 0.4347 0.6358 0.073 Uiso 1 1 calc R
H23B H -0.4724 0.3368 0.6655 0.073 Uiso 1 1 calc R
C24 C -0.5113(7) 0.3332(9) 0.5640(5) 0.077(3) Uani 1 1 d .
H24A H -0.4919 0.2701 0.5629 0.093 Uiso 1 1 calc R
H24B H -0.5846 0.3356 0.5554 0.093 Uiso 1 1 calc R
C25 C -0.4839(6) 0.3838(7) 0.5141(4) 0.058(2) Uani 1 1 d .
H25A H -0.5096 0.4453 0.5121 0.070 Uiso 1 1 calc R
H25B H -0.5155 0.3555 0.4726 0.070 Uiso 1 1 calc R
C26 C -0.3705(6) 0.3862(6) 0.5277(4) 0.0487(18) Uani 1 1 d .
H26A H -0.3550 0.4213 0.4945 0.058 Uiso 1 1 calc R
H26B H -0.3461 0.3249 0.5258 0.058 Uiso 1 1 calc R
C27 C -0.3347(5) 0.5297(5) 0.5981(3) 0.0336(14) Uani 1 1 d .
H27A H -0.4018 0.5439 0.5688 0.040 Uiso 1 1 calc R
H27B H -0.3336 0.5454 0.6413 0.040 Uiso 1 1 calc R
C28 C 0.2765(6) 0.6097(5) 0.4135(3) 0.0422(17) Uani 1 1 d .
C29 C 0.3677(6) 0.6069(6) 0.3995(4) 0.0481(18) Uani 1 1 d .
H29 H 0.4297 0.6109 0.4322 0.058 Uiso 1 1 calc R
C30 C 0.3653(8) 0.5984(8) 0.3371(5) 0.074(3) Uani 1 1 d .
H30 H 0.4265 0.5927 0.3280 0.088 Uiso 1 1 calc R
C31 C 0.2754(8) 0.5980(9) 0.2873(4) 0.077(3) Uani 1 1 d .
H31 H 0.2754 0.5972 0.2448 0.093 Uiso 1 1 calc R
C32 C 0.1894(8) 0.5988(8) 0.3011(4) 0.069(3) Uani 1 1 d .
H32 H 0.1287 0.5932 0.2675 0.083 Uiso 1 1 calc R
C33 C 0.1840(6) 0.6077(6) 0.3633(3) 0.0485(18) Uani 1 1 d .
H33 H 0.1217 0.6121 0.3712 0.058 Uiso 1 1 calc R
C34 C 0.2089(5) 0.6278(5) 0.5060(3) 0.0414(17) Uani 1 1 d .
C35 C 0.2432(5) 0.6251(5) 0.5796(3) 0.0343(15) Uani 1 1 d .
C36 C 0.2544(5) 0.5254(5) 0.6009(3) 0.0376(15) Uani 1 1 d .
C37 C 0.2134(6) 0.4545(5) 0.5590(3) 0.0440(17) Uani 1 1 d .
H37 H 0.1803 0.4666 0.5158 0.053 Uiso 1 1 calc R
C38 C 0.2212(6) 0.3660(6) 0.5811(4) 0.057(2) Uani 1 1 d .
H38 H 0.1947 0.3190 0.5524 0.068 Uiso 1 1 calc R
C39 C 0.2680(7) 0.3470(6) 0.6453(4) 0.057(2) Uani 1 1 d .
H39 H 0.2721 0.2876 0.6602 0.068 Uiso 1 1 calc R
C40 C 0.3075(6) 0.4153(6) 0.6863(4) 0.053(2) Uani 1 1 d .
H40 H 0.3381 0.4023 0.7296 0.063 Uiso 1 1 calc R
C41 C 0.3040(6) 0.5044(5) 0.6658(4) 0.0488(19) Uani 1 1 d .
H41 H 0.3343 0.5501 0.6947 0.059 Uiso 1 1 calc R
C42 C 0.3400(5) 0.6802(5) 0.6082(3) 0.0353(15) Uani 1 1 d .
C43 C 0.4390(5) 0.6580(6) 0.6178(3) 0.0415(17) Uani 1 1 d .
H43 H 0.4558 0.5998 0.6083 0.050 Uiso 1 1 calc R
C44 C 0.5141(6) 0.7207(7) 0.6413(4) 0.054(2) Uani 1 1 d .
H44 H 0.5812 0.7055 0.6454 0.065 Uiso 1 1 calc R
C45 C 0.4932(6) 0.8042(6) 0.6588(4) 0.055(2) Uani 1 1 d .
H45 H 0.5452 0.8462 0.6749 0.066 Uiso 1 1 calc R
C46 C 0.3919(5) 0.8267(5) 0.6522(4) 0.0443(17) Uani 1 1 d .
H46 H 0.3768 0.8838 0.6648 0.053 Uiso 1 1 calc R
C47 C 0.3150(5) 0.7658(5) 0.6275(3) 0.0350(14) Uani 1 1 d .
C48 C 0.2011(5) 0.7754(5) 0.6156(3) 0.0343(15) Uani 1 1 d .
C49 C 0.1763(6) 0.8163(6) 0.6740(4) 0.0484(19) Uani 1 1 d .
H49A H 0.2036 0.7767 0.7107 0.058 Uiso 1 1 calc R
H49B H 0.2104 0.8744 0.6844 0.058 Uiso 1 1 calc R
C50 C 0.0664(7) 0.8294(6) 0.6635(4) 0.058(2) Uani 1 1 d .
H50A H 0.0569 0.8577 0.7013 0.070 Uiso 1 1 calc R
H50B H 0.0327 0.7709 0.6576 0.070 Uiso 1 1 calc R
C51 C 0.0181(8) 0.8888(8) 0.6046(5) 0.076(3) Uani 1 1 d .
H51A H -0.0552 0.8908 0.5962 0.091 Uiso 1 1 calc R
H51B H 0.0441 0.9502 0.6134 0.091 Uiso 1 1 calc R
C52 C 0.0410(6) 0.8529(7) 0.5451(4) 0.062(2) Uani 1 1 d .
H52A H 0.0047 0.7963 0.5317 0.074 Uiso 1 1 calc R
H52B H 0.0169 0.8961 0.5102 0.074 Uiso 1 1 calc R
C53 C 0.1536(5) 0.8373(5) 0.5585(3) 0.0429(17) Uani 1 1 d .
H53A H 0.1883 0.8954 0.5664 0.051 Uiso 1 1 calc R
H53B H 0.1645 0.8112 0.5205 0.051 Uiso 1 1 calc R
C54 C 0.1658(5) 0.6761(5) 0.6054(3) 0.0346(14) Uani 1 1 d .
H54A H 0.0978 0.6725 0.5746 0.042 Uiso 1 1 calc R
H54B H 0.1644 0.6496 0.6457 0.042 Uiso 1 1 calc R
C55 C 0.3673(6) 0.7518(6) 0.0827(4) 0.0475(18) Uani 1 1 d .
C56 C 0.4724(6) 0.7332(7) 0.0971(4) 0.057(2) Uani 1 1 d .
H56 H 0.5003 0.7221 0.0643 0.068 Uiso 1 1 calc R
C57 C 0.5334(7) 0.7318(7) 0.1609(5) 0.068(3) Uani 1 1 d .
H57 H 0.6032 0.7213 0.1714 0.082 Uiso 1 1 calc R
C58 C 0.4881(9) 0.7465(7) 0.2099(4) 0.074(3) Uani 1 1 d .
H58 H 0.5286 0.7459 0.2528 0.089 Uiso 1 1 calc R
C59 C 0.3895(9) 0.7610(7) 0.1956(4) 0.068(3) Uani 1 1 d .
H59 H 0.3610 0.7699 0.2284 0.082 Uiso 1 1 calc R
C60 C 0.3281(7) 0.7632(7) 0.1324(4) 0.058(2) Uani 1 1 d .
H60 H 0.2584 0.7726 0.1234 0.069 Uiso 1 1 calc R
C61 C 0.2071(6) 0.7541(6) -0.0094(3) 0.0457(18) Uani 1 1 d .
C62 C 0.1669(5) 0.7738(5) -0.0828(3) 0.0390(16) Uani 1 1 d .
C63 C 0.1483(5) 0.6829(5) -0.1183(3) 0.0376(15) Uani 1 1 d .
C64 C 0.1491(6) 0.6001(6) -0.0880(4) 0.0499(18) Uani 1 1 d .
H64 H 0.1625 0.5974 -0.0436 0.060 Uiso 1 1 calc R
C65 C 0.1297(7) 0.5209(6) -0.1249(5) 0.068(3) Uani 1 1 d .
H65 H 0.1357 0.4646 -0.1049 0.081 Uiso 1 1 calc R
C66 C 0.1008(8) 0.5265(7) -0.1925(5) 0.072(3) Uani 1 1 d .
H66 H 0.0831 0.4742 -0.2173 0.087 Uiso 1 1 calc R
C67 C 0.0991(8) 0.6051(8) -0.2203(4) 0.070(3) Uani 1 1 d .
H67 H 0.0809 0.6075 -0.2649 0.085 Uiso 1 1 calc R
C68 C 0.1235(8) 0.6857(7) -0.1851(4) 0.064(2) Uani 1 1 d .
H68 H 0.1233 0.7406 -0.2061 0.076 Uiso 1 1 calc R
C69 C 0.2317(5) 0.8411(5) -0.1043(3) 0.0369(15) Uani 1 1 d .
C70 C 0.3206(5) 0.8243(7) -0.1205(4) 0.053(2) Uani 1 1 d .
H70 H 0.3437 0.7653 -0.1216 0.063 Uiso 1 1 calc R
C71 C 0.3725(6) 0.8953(7) -0.1347(5) 0.062(2) Uani 1 1 d .
H71 H 0.4311 0.8844 -0.1458 0.074 Uiso 1 1 calc R
C72 C 0.3392(6) 0.9842(7) -0.1328(4) 0.062(2) Uani 1 1 d .
H72 H 0.3785 1.0325 -0.1388 0.074 Uiso 1 1 calc R
C73 C 0.2507(6) 0.9995(5) -0.1223(4) 0.0491(18) Uani 1 1 d .
H73 H 0.2252 1.0583 -0.1259 0.059 Uiso 1 1 calc R
C74 C 0.1935(5) 0.9279(6) -0.1056(3) 0.0430(18) Uani 1 1 d .
C75 C 0.0934(5) 0.9307(6) -0.0932(3) 0.0441(17) Uani 1 1 d .
C76 C 0.0138(6) 0.9890(8) -0.1381(4) 0.064(2) Uani 1 1 d .
H76A H 0.0392 1.0508 -0.1348 0.077 Uiso 1 1 calc R
H76B H 0.0038 0.9686 -0.1817 0.077 Uiso 1 1 calc R
C77 C -0.0865(6) 0.9894(8) -0.1264(4) 0.062(2) Uani 1 1 d .
H77A H -0.1334 1.0288 -0.1572 0.074 Uiso 1 1 calc R
H77B H -0.1148 0.9286 -0.1318 0.074 Uiso 1 1 calc R
C78 C -0.0737(8) 1.0215(10) -0.0605(7) 0.098(4) Uani 1 1 d .
H78A H -0.1378 1.0140 -0.0516 0.117 Uiso 1 1 calc R
H78B H -0.0580 1.0857 -0.0582 0.117 Uiso 1 1 calc R
C79 C 0.0085(8) 0.9730(8) -0.0096(5) 0.073(3) Uani 1 1 d .
H79A H -0.0140 0.9119 -0.0047 0.087 Uiso 1 1 calc R
H79B H 0.0207 1.0042 0.0312 0.087 Uiso 1 1 calc R
C80 C 0.1067(6) 0.9688(8) -0.0262(4) 0.063(2) Uani 1 1 d .
H80A H 0.1552 0.9314 0.0054 0.076 Uiso 1 1 calc R
H80B H 0.1351 1.0294 -0.0234 0.076 Uiso 1 1 calc R
C81 C 0.0650(5) 0.8301(6) -0.0979(4) 0.0467(18) Uani 1 1 d .
H81A H 0.0204 0.8160 -0.1408 0.056 Uiso 1 1 calc R
H81B H 0.0297 0.8154 -0.0672 0.056 Uiso 1 1 calc R
C82 C 0.8709(6) 0.7498(6) 0.0846(3) 0.0451(18) Uani 1 1 d .
C83 C 0.9778(7) 0.7537(8) 0.0981(4) 0.069(3) Uani 1 1 d .
H83 H 1.0064 0.7469 0.0651 0.083 Uiso 1 1 calc R
C84 C 1.0379(8) 0.7672(10) 0.1589(5) 0.083(3) Uani 1 1 d .
H84 H 1.1083 0.7685 0.1674 0.099 Uiso 1 1 calc R
C85 C 0.9999(11) 0.7789(9) 0.2072(5) 0.093(4) Uani 1 1 d .
H85 H 1.0430 0.7914 0.2483 0.111 Uiso 1 1 calc R
C86 C 0.8995(9) 0.7726(8) 0.1961(4) 0.074(3) Uani 1 1 d .
H86 H 0.8734 0.7794 0.2302 0.089 Uiso 1 1 calc R
C87 C 0.8325(8) 0.7561(7) 0.1345(4) 0.063(2) Uani 1 1 d .
H87 H 0.7629 0.7495 0.1278 0.076 Uiso 1 1 calc R
C88 C 0.7071(6) 0.7269(6) -0.0045(3) 0.0470(18) Uani 1 1 d .
C89 C 0.6652(6) 0.7282(5) -0.0793(3) 0.0436(17) Uani 1 1 d .
C90 C 0.6582(6) 0.8261(6) -0.1014(4) 0.0484(18) Uani 1 1 d .
C91 C 0.6396(8) 0.8462(7) -0.1651(4) 0.066(3) Uani 1 1 d .
H91 H 0.6379 0.7993 -0.1937 0.079 Uiso 1 1 calc R
C92 C 0.6233(10) 0.9330(8) -0.1880(5) 0.083(3) Uani 1 1 d .
H92 H 0.6117 0.9439 -0.2316 0.100 Uiso 1 1 calc R
C93 C 0.6238(7) 1.0065(6) -0.1463(4) 0.061(2) Uani 1 1 d .
H93 H 0.6099 1.0655 -0.1616 0.073 Uiso 1 1 calc R
C94 C 0.6452(6) 0.9870(7) -0.0836(5) 0.063(2) Uani 1 1 d .
H94 H 0.6504 1.0346 -0.0549 0.076 Uiso 1 1 calc R
C95 C 0.6600(6) 0.8990(6) -0.0594(4) 0.055(2) Uani 1 1 d .
H95 H 0.6711 0.8884 -0.0159 0.066 Uiso 1 1 calc R
C96 C 0.7261(5) 0.6691(5) -0.1098(3) 0.0395(16) Uani 1 1 d .
C97 C 0.8151(6) 0.6847(6) -0.1207(4) 0.0496(18) Uani 1 1 d .
H97 H 0.8454 0.7414 -0.1104 0.059 Uiso 1 1 calc R
C98 C 0.8654(6) 0.6181(8) -0.1473(4) 0.061(2) Uani 1 1 d .
H98 H 0.9298 0.6293 -0.1508 0.074 Uiso 1 1 calc R
C99 C 0.8166(6) 0.5371(7) -0.1678(4) 0.058(2) Uani 1 1 d .
H99 H 0.8462 0.4938 -0.1873 0.070 Uiso 1 1 calc R
C100 C 0.7233(6) 0.5207(6) -0.1591(4) 0.052(2) Uani 1 1 d .
H100 H 0.6898 0.4663 -0.1735 0.063 Uiso 1 1 calc R
C101 C 0.6780(5) 0.5845(5) -0.1291(3) 0.0390(16) Uani 1 1 d .
C102 C 0.5783(5) 0.5794(5) -0.1157(3) 0.0411(16) Uani 1 1 d .
C103 C 0.4915(6) 0.5424(7) -0.1689(5) 0.059(2) Uani 1 1 d .
H10A H 0.5096 0.4825 -0.1800 0.070 Uiso 1 1 calc R
H10B H 0.4805 0.5808 -0.2064 0.070 Uiso 1 1 calc R
C104 C 0.3927(5) 0.5358(7) -0.1526(4) 0.056(2) Uani 1 1 d .
H10C H 0.3724 0.5956 -0.1427 0.067 Uiso 1 1 calc R
H10D H 0.3391 0.5121 -0.1892 0.067 Uiso 1 1 calc R
C105 C 0.4076(8) 0.4744(7) -0.0958(6) 0.084(3) Uani 1 1 d .
H10E H 0.4194 0.4131 -0.1080 0.101 Uiso 1 1 calc R
H10F H 0.3458 0.4739 -0.0837 0.101 Uiso 1 1 calc R
C106 C 0.4955(7) 0.5030(8) -0.0390(5) 0.072(3) Uani 1 1 d .
H10G H 0.5075 0.4570 -0.0057 0.086 Uiso 1 1 calc R
H10H H 0.4782 0.5591 -0.0217 0.086 Uiso 1 1 calc R
C107 C 0.5935(6) 0.5170(8) -0.0569(5) 0.067(3) Uani 1 1 d .
H10I H 0.6180 0.4585 -0.0660 0.080 Uiso 1 1 calc R
H10J H 0.6454 0.5430 -0.0204 0.080 Uiso 1 1 calc R
C108 C 0.5605(5) 0.6793(5) -0.1027(4) 0.0415(16) Uani 1 1 d .
H10K H 0.5265 0.6836 -0.0701 0.050 Uiso 1 1 calc R
H10L H 0.5174 0.7078 -0.1417 0.050 Uiso 1 1 calc R

loop_
_atom_site_aniso_label
_atom_site_aniso_U_11
_atom_site_aniso_U_22
_atom_site_aniso_U_33
_atom_site_aniso_U_23
_atom_site_aniso_U_13
_atom_site_aniso_U_12
O1 0.030(2) 0.073(4) 0.051(3) 0.009(3) 0.005(2) 0.011(3)
N1 0.032(3) 0.054(4) 0.031(3) 0.004(3) 0.003(2) -0.003(3)
C1 0.048(4) 0.039(4) 0.028(3) 0.008(3) 0.006(3) 0.010(3)
N2 0.029(3) 0.060(4) 0.033(3) 0.004(3) 0.007(2) -0.009(3)
O2 0.031(3) 0.103(6) 0.060(3) -0.017(3) 0.002(2) 0.016(3)
C2 0.046(4) 0.060(6) 0.047(4) 0.004(4) 0.011(3) 0.001(4)
N3 0.054(4) 0.060(4) 0.031(3) 0.012(3) 0.016(3) 0.011(3)
O3 0.059(4) 0.104(6) 0.064(4) 0.010(4) 0.030(3) -0.005(4)
C3 0.083(6) 0.059(6) 0.052(5) 0.005(4) 0.039(4) 0.005(5)
N4 0.060(4) 0.062(5) 0.027(3) -0.001(3) 0.012(3) 0.000(3)
O4 0.077(4) 0.128(7) 0.057(4) -0.018(4) 0.036(3) -0.038(4)
C4 0.105(7) 0.066(6) 0.029(4) -0.001(4) 0.021(4) -0.011(6)
C5 0.074(6) 0.078(7) 0.025(3) 0.002(4) -0.002(3) -0.013(5)
C6 0.061(5) 0.050(5) 0.039(4) 0.007(3) 0.000(3) -0.014(4)
C7 0.034(3) 0.037(4) 0.035(3) 0.010(3) 0.003(3) 0.009(3)
C8 0.022(3) 0.033(4) 0.031(3) -0.001(3) 0.004(2) 0.000(3)
C9 0.028(3) 0.039(4) 0.046(4) -0.001(3) 0.015(3) 0.007(3)
C10 0.048(4) 0.043(5) 0.061(5) -0.008(4) 0.010(4) -0.004(4)
C11 0.060(5) 0.065(6) 0.068(5) -0.022(5) 0.020(4) -0.006(5)
C12 0.085(7) 0.048(6) 0.083(7) -0.026(5) 0.031(5) -0.020(5)
C13 0.060(5) 0.028(4) 0.104(8) -0.003(4) 0.011(5) 0.002(4)
C14 0.049(4) 0.043(5) 0.072(5) -0.007(4) 0.024(4) -0.005(4)
C15 0.028(3) 0.033(4) 0.029(3) 0.009(2) 0.007(2) 0.013(3)
C16 0.036(3) 0.041(4) 0.035(3) 0.002(3) 0.017(3) 0.001(3)
C17 0.030(3) 0.064(5) 0.034(3) 0.007(3) 0.011(3) 0.012(3)
C18 0.043(4) 0.057(5) 0.035(3) 0.006(3) 0.010(3) 0.019(4)
C19 0.044(4) 0.031(4) 0.051(4) 0.000(3) 0.016(3) 0.005(3)
C20 0.036(3) 0.036(4) 0.026(3) 0.005(3) 0.009(2) 0.008(3)
C21 0.034(3) 0.038(4) 0.039(3) 0.000(3) 0.013(3) 0.006(3)
C22 0.067(5) 0.047(5) 0.055(5) 0.014(4) 0.029(4) 0.003(4)
C23 0.051(5) 0.051(5) 0.089(6) 0.010(4) 0.035(4) -0.001(4)
C24 0.045(5) 0.091(8) 0.095(7) 0.000(6) 0.020(5) -0.019(5)
C25 0.045(4) 0.066(6) 0.059(5) -0.012(4) 0.010(4) -0.001(4)
C26 0.051(4) 0.042(4) 0.056(4) -0.014(3) 0.022(4) -0.001(4)
C27 0.035(3) 0.032(4) 0.042(3) 0.001(3) 0.023(3) 0.001(3)
C28 0.056(4) 0.024(3) 0.038(4) -0.003(3) 0.002(3) -0.009(3)
C29 0.043(4) 0.047(5) 0.052(4) -0.004(4) 0.012(3) -0.005(4)
C30 0.083(6) 0.089(8) 0.066(6) -0.015(5) 0.047(5) 0.005(6)
C31 0.086(7) 0.104(9) 0.046(5) -0.016(5) 0.026(5) 0.006(6)
C32 0.078(6) 0.074(7) 0.042(4) -0.013(4) -0.001(4) 0.009(5)
C33 0.062(5) 0.046(5) 0.034(4) -0.004(3) 0.011(3) -0.002(4)
C34 0.040(4) 0.040(4) 0.035(3) 0.004(3) -0.001(3) 0.001(3)
C35 0.037(3) 0.034(4) 0.032(3) -0.005(3) 0.011(3) -0.011(3)
C36 0.032(3) 0.034(4) 0.044(4) -0.008(3) 0.009(3) -0.001(3)
C37 0.057(4) 0.034(4) 0.044(4) -0.004(3) 0.019(3) -0.007(3)
C38 0.058(5) 0.041(5) 0.076(6) -0.019(4) 0.026(4) -0.014(4)
C39 0.067(5) 0.044(5) 0.059(5) 0.006(4) 0.020(4) 0.001(4)
C40 0.055(5) 0.039(5) 0.055(4) 0.007(4) 0.004(3) -0.001(4)
C41 0.055(4) 0.033(4) 0.049(4) 0.005(3) 0.003(3) -0.001(3)
C42 0.034(3) 0.034(4) 0.033(3) 0.002(3) 0.002(3) -0.006(3)
C43 0.033(3) 0.055(5) 0.040(4) 0.000(3) 0.015(3) -0.011(3)
C44 0.037(4) 0.067(6) 0.051(4) -0.009(4) 0.003(3) -0.020(4)
C45 0.046(4) 0.052(5) 0.064(5) -0.011(4) 0.015(4) -0.021(4)
C46 0.043(4) 0.034(4) 0.063(4) -0.017(3) 0.027(3) -0.015(3)
C47 0.036(3) 0.031(4) 0.038(3) -0.003(3) 0.013(3) -0.002(3)
C48 0.034(3) 0.036(4) 0.039(3) 0.004(3) 0.019(3) 0.003(3)
C49 0.073(5) 0.040(4) 0.050(4) -0.003(3) 0.045(4) 0.005(4)
C50 0.068(5) 0.046(5) 0.071(5) 0.010(4) 0.036(4) 0.012(4)
C51 0.074(6) 0.067(7) 0.104(7) 0.041(6) 0.053(6) 0.039(5)
C52 0.045(4) 0.076(7) 0.062(5) 0.033(5) 0.014(4) 0.015(4)
C53 0.043(4) 0.038(4) 0.052(4) 0.014(3) 0.021(3) 0.000(3)
C54 0.035(3) 0.033(4) 0.041(3) 0.000(3) 0.019(3) 0.000(3)
C55 0.038(4) 0.050(5) 0.054(4) 0.000(4) 0.014(3) -0.007(4)
C56 0.045(4) 0.059(6) 0.063(5) 0.009(4) 0.010(4) -0.003(4)
C57 0.053(5) 0.064(6) 0.066(6) -0.008(5) -0.012(4) -0.005(5)
C58 0.094(8) 0.065(7) 0.048(5) 0.010(4) -0.001(5) -0.009(6)
C59 0.092(7) 0.061(6) 0.053(5) -0.001(4) 0.025(5) 0.002(5)
C60 0.056(5) 0.071(6) 0.045(4) 0.000(4) 0.014(4) 0.001(4)
C61 0.056(4) 0.046(5) 0.042(4) -0.004(3) 0.026(3) -0.005(4)
C62 0.033(3) 0.044(4) 0.036(3) -0.001(3) 0.006(3) -0.012(3)
C63 0.034(3) 0.034(4) 0.047(4) -0.006(3) 0.015(3) -0.010(3)
C64 0.041(4) 0.052(5) 0.057(4) 0.001(4) 0.016(3) 0.000(4)
C65 0.070(6) 0.034(5) 0.095(7) -0.001(4) 0.020(5) -0.008(4)
C66 0.091(7) 0.059(7) 0.075(6) -0.031(5) 0.037(5) -0.017(5)
C67 0.093(7) 0.064(7) 0.055(5) -0.015(5) 0.023(5) -0.018(6)
C68 0.094(7) 0.047(5) 0.046(4) -0.009(4) 0.018(4) -0.025(5)
C69 0.041(4) 0.033(4) 0.038(3) 0.004(3) 0.015(3) 0.001(3)
C70 0.036(4) 0.053(5) 0.067(5) 0.017(4) 0.013(3) -0.011(4)
C71 0.047(4) 0.065(6) 0.082(6) 0.016(5) 0.032(4) 0.000(4)
C72 0.046(4) 0.059(6) 0.074(5) 0.017(4) 0.008(4) -0.014(4)
C73 0.051(4) 0.029(4) 0.066(5) 0.002(3) 0.017(4) 0.000(3)
C74 0.042(4) 0.055(5) 0.032(3) 0.011(3) 0.013(3) -0.003(4)
C75 0.035(4) 0.046(5) 0.048(4) -0.014(3) 0.010(3) -0.005(3)
C76 0.056(5) 0.074(7) 0.068(5) 0.024(5) 0.028(4) 0.021(5)
C77 0.042(4) 0.078(7) 0.061(5) 0.013(5) 0.011(4) 0.006(4)
C78 0.061(6) 0.088(9) 0.154(12) 0.001(8) 0.047(7) 0.014(6)
C79 0.074(6) 0.086(8) 0.069(6) -0.025(5) 0.038(5) -0.020(6)
C80 0.050(5) 0.073(7) 0.067(5) -0.023(5) 0.019(4) -0.010(4)
C81 0.031(3) 0.060(5) 0.048(4) -0.011(3) 0.011(3) -0.008(3)
C82 0.045(4) 0.051(5) 0.041(4) 0.011(3) 0.016(3) 0.007(4)
C83 0.054(5) 0.100(8) 0.053(5) -0.012(5) 0.017(4) -0.005(5)
C84 0.065(6) 0.122(11) 0.056(5) -0.007(6) 0.010(4) -0.007(6)
C85 0.119(10) 0.080(8) 0.065(6) -0.024(6) 0.009(6) -0.028(7)
C86 0.103(8) 0.080(7) 0.041(5) 0.006(4) 0.026(5) -0.012(6)
C87 0.093(7) 0.053(5) 0.049(5) -0.002(4) 0.030(4) 0.000(5)
C88 0.061(5) 0.051(5) 0.039(4) -0.007(3) 0.029(3) -0.015(4)
C89 0.055(4) 0.043(4) 0.032(4) -0.004(3) 0.013(3) 0.002(4)
C90 0.042(4) 0.048(5) 0.058(5) -0.005(4) 0.019(3) -0.005(3)
C91 0.111(8) 0.048(5) 0.052(5) -0.001(4) 0.043(5) -0.012(5)
C92 0.136(10) 0.053(6) 0.054(5) -0.001(4) 0.020(5) -0.015(6)
C93 0.081(6) 0.036(4) 0.073(6) 0.016(4) 0.036(5) 0.010(4)
C94 0.053(5) 0.051(6) 0.087(6) -0.029(5) 0.023(4) -0.005(4)
C95 0.057(5) 0.051(5) 0.055(4) -0.004(4) 0.016(4) 0.002(4)
C96 0.038(4) 0.046(4) 0.031(3) -0.002(3) 0.006(3) -0.010(3)
C97 0.047(4) 0.045(5) 0.057(4) -0.006(4) 0.017(3) 0.000(4)
C98 0.045(4) 0.080(7) 0.067(5) 0.006(5) 0.027(4) 0.000(5)
C99 0.052(5) 0.061(6) 0.069(5) 0.008(4) 0.029(4) 0.021(4)
C100 0.054(5) 0.051(5) 0.056(4) -0.017(4) 0.023(4) 0.001(4)
C101 0.041(4) 0.039(4) 0.040(3) 0.003(3) 0.018(3) 0.004(3)
C102 0.033(3) 0.042(4) 0.054(4) -0.014(3) 0.021(3) -0.008(3)
C103 0.039(4) 0.060(6) 0.077(5) -0.022(4) 0.016(4) -0.003(4)
C104 0.028(4) 0.073(6) 0.059(5) -0.006(4) 0.002(3) -0.005(4)
C105 0.066(6) 0.037(5) 0.145(10) 0.009(6) 0.025(6) -0.013(5)
C106 0.065(6) 0.077(7) 0.078(6) 0.029(5) 0.030(5) 0.018(5)
C107 0.047(5) 0.078(7) 0.069(5) 0.013(5) 0.009(4) 0.003(5)
C108 0.033(3) 0.038(4) 0.056(4) -0.004(3) 0.018(3) -0.003(3)

loop_
_atom_type_symbol
_atom_type_description
_atom_type_scat_dispersion_real
_atom_type_scat_dispersion_imag
_atom_type_scat_source
C C 0.0033 0.0016 'International Tables Vol C Tables 4.2.6.8 and 6.1.1.4'
H H 0.0000 0.0000 'International Tables Vol C Tables 4.2.6.8 and 6.1.1.4'
N N 0.0061 0.0033 'International Tables Vol C Tables 4.2.6.8 and 6.1.1.4'
O O 0.0106 0.0060 'International Tables Vol C Tables 4.2.6.8 and 6.1.1.4'

loop_
_geom_angle_atom_site_label_1
_geom_angle_atom_site_label_2
_geom_angle_atom_site_label_3
_geom_angle
C7 N1 C1 128.8(6)
C7 N1 H1A 115.6
C1 N1 H1A 115.6
C6 C1 C2 120.6(7)
C6 C1 N1 123.2(7)
C2 C1 N1 116.2(6)
C34 N2 C28 131.0(6)
C34 N2 H2A 114.5
C28 N2 H2A 114.5
C3 C2 C1 119.4(8)
C3 C2 H2 120.3
C1 C2 H2 120.3
C61 N3 C55 127.3(6)
C61 N3 H3A 116.3
C55 N3 H3A 116.3
C2 C3 C4 119.9(8)
C2 C3 H3 120.1
C4 C3 H3 120.1
C88 N4 C82 127.4(6)
C88 N4 H4A 116.3
C82 N4 H4A 116.3
C5 C4 C3 119.9(7)
C5 C4 H4 120.0
C3 C4 H4 120.0
C4 C5 C6 121.4(8)
C4 C5 H5 119.3
C6 C5 H5 119.3
C1 C6 C5 118.7(8)
C1 C6 H6 120.6
C5 C6 H6 120.6
O1 C7 N1 121.4(6)
O1 C7 C8 122.9(6)
N1 C7 C8 115.7(5)
C7 C8 C27 109.3(5)
C7 C8 C9 109.4(6)
C27 C8 C9 113.8(5)
C7 C8 C15 110.9(5)
C27 C8 C15 98.9(5)
C9 C8 C15 114.2(5)
C14 C9 C10 119.4(8)
C14 C9 C8 122.3(6)
C10 C9 C8 117.8(7)
C9 C10 C11 118.5(9)
C9 C10 H10 120.7
C11 C10 H10 120.7
C12 C11 C10 120.6(8)
C12 C11 H11 119.7
C10 C11 H11 119.7
C13 C12 C11 119.3(9)
C13 C12 H12 120.3
C11 C12 H12 120.3
C12 C13 C14 121.5(9)
C12 C13 H13 119.3
C14 C13 H13 119.3
C9 C14 C13 120.5(8)
C9 C14 H14 119.7
C13 C14 H14 119.7
C20 C15 C16 121.3(6)
C20 C15 C8 110.6(5)
C16 C15 C8 128.0(6)
C17 C16 C15 119.8(7)
C17 C16 H16 120.1
C15 C16 H16 120.1
C16 C17 C18 118.8(6)
C16 C17 H17 120.6
C18 C17 H17 120.6
C19 C18 C17 120.7(7)
C19 C18 H18 119.7
C17 C18 H18 119.7
C18 C19 C20 121.1(7)
C18 C19 H19 119.5
C20 C19 H19 119.5
C15 C20 C19 118.2(6)
C15 C20 C21 112.8(6)
C19 C20 C21 128.9(7)
C20 C21 C22 112.8(6)
C20 C21 C27 100.3(6)
C22 C21 C27 111.7(6)
C20 C21 C26 112.0(5)
C22 C21 C26 107.6(7)
C27 C21 C26 112.5(6)
C23 C22 C21 112.5(7)
C23 C22 H22A 109.1
C21 C22 H22A 109.1
C23 C22 H22B 109.1
C21 C22 H22B 109.1
H22A C22 H22B 107.8
C22 C23 C24 109.2(8)
C22 C23 H23A 109.8
C24 C23 H23A 109.8
C22 C23 H23B 109.8
C24 C23 H23B 109.8
H23A C23 H23B 108.3
C25 C24 C23 111.3(8)
C25 C24 H24A 109.4
C23 C24 H24A 109.4
C25 C24 H24B 109.4
C23 C24 H24B 109.4
H24A C24 H24B 108.0
C24 C25 C26 111.1(7)
C24 C25 H25A 109.4
C26 C25 H25A 109.4
C24 C25 H25B 109.4
C26 C25 H25B 109.4
H25A C25 H25B 108.0
C25 C26 C21 113.0(6)
C25 C26 H26A 109.0
C21 C26 H26A 109.0
C25 C26 H26B 109.0
C21 C26 H26B 109.0
H26A C26 H26B 107.8
C8 C27 C21 109.3(5)
C8 C27 H27A 109.8
C21 C27 H27A 109.8
C8 C27 H27B 109.8
C21 C27 H27B 109.8
H27A C27 H27B 108.3
C29 C28 N2 117.2(6)
C29 C28 C33 119.6(7)
N2 C28 C33 123.1(7)
C30 C29 C28 119.1(8)
C30 C29 H29 120.5
C28 C29 H29 120.5
C29 C30 C31 122.0(9)
C29 C30 H30 119.0
C31 C30 H30 119.0
C32 C31 C30 118.3(8)
C32 C31 H31 120.8
C30 C31 H31 120.8
C31 C32 C33 123.7(9)
C31 C32 H32 118.2
C33 C32 H32 118.2
C32 C33 C28 117.0(8)
C32 C33 H33 121.5
C28 C33 H33 121.5
O2 C34 N2 121.1(6)
O2 C34 C35 122.1(7)
N2 C34 C35 116.7(5)
C42 C35 C34 111.2(5)
C42 C35 C36 113.3(6)
C34 C35 C36 108.2(5)
C42 C35 C54 102.0(5)
C34 C35 C54 110.4(6)
C36 C35 C54 111.7(5)
C37 C36 C41 118.1(7)
C37 C36 C35 122.6(6)
C41 C36 C35 119.2(6)
C38 C37 C36 120.6(7)
C38 C37 H37 119.7
C36 C37 H37 119.7
C39 C38 C37 120.4(8)
C39 C38 H38 119.8
C37 C38 H38 119.8
C40 C39 C38 119.3(8)
C40 C39 H39 120.3
C38 C39 H39 120.3
C39 C40 C41 121.9(8)
C39 C40 H40 119.0
C41 C40 H40 119.0
C40 C41 C36 119.6(7)
C40 C41 H41 120.2
C36 C41 H41 120.2
C43 C42 C47 119.9(6)
C43 C42 C35 130.4(7)
C47 C42 C35 109.7(6)
C42 C43 C44 120.3(8)
C42 C43 H43 119.8
C44 C43 H43 119.8
C45 C44 C43 121.5(8)
C45 C44 H44 119.3
C43 C44 H44 119.3
C44 C45 C46 118.9(7)
C44 C45 H45 120.5
C46 C45 H45 120.5
C47 C46 C45 120.8(7)
C47 C46 H46 119.6
C45 C46 H46 119.6
C46 C47 C42 118.4(6)
C46 C47 C48 129.9(6)
C42 C47 C48 111.7(6)
C47 C48 C53 110.7(5)
C47 C48 C54 101.5(5)
C53 C48 C54 114.7(6)
C47 C48 C49 112.4(6)
C53 C48 C49 107.1(6)
C54 C48 C49 110.4(6)
C50 C49 C48 114.0(7)
C50 C49 H49A 108.8
C48 C49 H49A 108.8
C50 C49 H49B 108.8
C48 C49 H49B 108.8
H49A C49 H49B 107.6
C49 C50 C51 111.2(7)
C49 C50 H50A 109.4
C51 C50 H50A 109.4
C49 C50 H50B 109.4
C51 C50 H50B 109.4
H50A C50 H50B 108.0
C52 C51 C50 111.6(8)
C52 C51 H51A 109.3
C50 C51 H51A 109.3
C52 C51 H51B 109.3
C50 C51 H51B 109.3
H51A C51 H51B 108.0
C53 C52 C51 111.3(8)
C53 C52 H52A 109.4
C51 C52 H52A 109.4
C53 C52 H52B 109.4
C51 C52 H52B 109.4
H52A C52 H52B 108.0
C52 C53 C48 113.9(6)
C52 C53 H53A 108.8
C48 C53 H53A 108.8
C52 C53 H53B 108.8
C48 C53 H53B 108.8
H53A C53 H53B 107.7
C48 C54 C35 107.0(5)
C48 C54 H54A 110.3
C35 C54 H54A 110.3
C48 C54 H54B 110.3
C35 C54 H54B 110.3
H54A C54 H54B 108.6
C60 C55 N3 124.6(7)
C60 C55 C56 118.7(8)
N3 C55 C56 116.8(7)
C57 C56 C55 119.2(9)
C57 C56 H56 120.4
C55 C56 H56 120.4
C56 C57 C58 119.1(9)
C56 C57 H57 120.5
C58 C57 H57 120.5
C59 C58 C57 120.9(8)
C59 C58 H58 119.5
C57 C58 H58 119.5
C58 C59 C60 120.6(9)
C58 C59 H59 119.7
C60 C59 H59 119.7
C55 C60 C59 121.5(9)
C55 C60 H60 119.3
C59 C60 H60 119.3
O3 C61 N3 123.5(7)
O3 C61 C62 121.7(7)
N3 C61 C62 114.8(6)
C69 C62 C63 116.0(6)
C69 C62 C61 113.0(6)
C63 C62 C61 108.0(6)
C69 C62 C81 99.5(6)
C63 C62 C81 111.0(5)
C61 C62 C81 108.9(6)
C64 C63 C68 119.4(7)
C64 C63 C62 123.5(6)
C68 C63 C62 117.0(7)
C63 C64 C65 119.2(8)
C63 C64 H64 120.4
C65 C64 H64 120.4
C64 C65 C66 119.8(9)
C64 C65 H65 120.1
C66 C65 H65 120.1
C67 C66 C65 119.9(9)
C67 C66 H66 120.0
C65 C66 H66 120.0
C66 C67 C68 122.2(9)
C66 C67 H67 118.9
C68 C67 H67 118.9
C63 C68 C67 119.3(9)
C63 C68 H68 120.4
C67 C68 H68 120.4
C74 C69 C70 121.2(7)
C74 C69 C62 110.8(6)
C70 C69 C62 128.0(7)
C71 C70 C69 119.2(9)
C71 C70 H70 120.4
C69 C70 H70 120.4
C70 C71 C72 121.1(8)
C70 C71 H71 119.5
C72 C71 H71 119.5
C73 C72 C71 119.5(8)
C73 C72 H72 120.2
C71 C72 H72 120.2
C72 C73 C74 121.9(8)
C72 C73 H73 119.1
C74 C73 H73 119.1
C69 C74 C73 116.8(7)
C69 C74 C75 113.2(7)
C73 C74 C75 129.9(8)
C74 C75 C76 115.5(7)
C74 C75 C80 110.2(6)
C76 C75 C80 105.2(8)
C74 C75 C81 101.1(6)
C76 C75 C81 113.2(7)
C80 C75 C81 111.8(7)
C77 C76 C75 115.0(8)
C77 C76 H76A 108.5
C75 C76 H76A 108.5
C77 C76 H76B 108.5
C75 C76 H76B 108.5
H76A C76 H76B 107.5
C78 C77 C76 109.7(8)
C78 C77 H77A 109.7
C76 C77 H77A 109.7
C78 C77 H77B 109.7
C76 C77 H77B 109.7
H77A C77 H77B 108.2
C77 C78 C79 113.9(10)
C77 C78 H78A 108.8
C79 C78 H78A 108.8
C77 C78 H78B 108.8
C79 C78 H78B 108.8
H78A C78 H78B 107.7
C78 C79 C80 111.6(9)
C78 C79 H79A 109.3
C80 C79 H79A 109.3
C78 C79 H79B 109.3
C80 C79 H79B 109.3
H79A C79 H79B 108.0
C79 C80 C75 113.5(7)
C79 C80 H80A 108.9
C75 C80 H80A 108.9
C79 C80 H80B 108.9
C75 C80 H80B 108.9
H80A C80 H80B 107.7
C75 C81 C62 107.7(6)
C75 C81 H81A 110.2
C62 C81 H81A 110.2
C75 C81 H81B 110.2
C62 C81 H81B 110.2
H81A C81 H81B 108.5
C87 C82 C83 118.3(8)
C87 C82 N4 124.4(8)
C83 C82 N4 117.1(7)
C84 C83 C82 119.6(9)
C84 C83 H83 120.2
C82 C83 H83 120.2
C85 C84 C83 122.1(11)
C85 C84 H84 119.0
C83 C84 H84 119.0
C84 C85 C86 119.6(10)
C84 C85 H85 120.2
C86 C85 H85 120.2
C85 C86 C87 121.5(10)
C85 C86 H86 119.2
C87 C86 H86 119.2
C82 C87 C86 118.8(10)
C82 C87 H87 120.6
C86 C87 H87 120.6
O4 C88 N4 122.8(7)
O4 C88 C89 123.2(8)
N4 C88 C89 114.0(6)
C96 C89 C90 113.5(6)
C96 C89 C108 100.2(6)
C90 C89 C108 112.1(6)
C96 C89 C88 112.6(6)
C90 C89 C88 108.2(6)
C108 C89 C88 110.1(6)
C91 C90 C95 117.2(9)
C91 C90 C89 120.3(7)
C95 C90 C89 122.1(7)
C92 C91 C90 122.3(9)
C92 C91 H91 118.8
C90 C91 H91 118.8
C91 C92 C93 120.8(9)
C91 C92 H92 119.6
C93 C92 H92 119.6
C94 C93 C92 116.8(8)
C94 C93 H93 121.6
C92 C93 H93 121.6
C93 C94 C95 123.2(8)
C93 C94 H94 118.4
C95 C94 H94 118.4
C94 C95 C90 119.5(8)
C94 C95 H95 120.2
C90 C95 H95 120.2
C97 C96 C101 117.9(7)
C97 C96 C89 130.5(7)
C101 C96 C89 111.6(6)
C96 C97 C98 122.9(8)
C96 C97 H97 118.6
C98 C97 H97 118.6
C99 C98 C97 118.7(8)
C99 C98 H98 120.7
C97 C98 H98 120.7
C98 C99 C100 119.3(8)
C98 C99 H99 120.4
C100 C99 H99 120.4
C99 C100 C101 121.3(8)
C99 C100 H100 119.3
C101 C100 H100 119.3
C100 C101 C96 119.7(7)
C100 C101 C102 129.1(7)
C96 C101 C102 111.1(6)
C103 C102 C101 115.4(6)
C103 C102 C108 111.1(7)
C101 C102 C108 101.5(6)
C103 C102 C107 107.5(7)
C101 C102 C107 107.4(6)
C108 C102 C107 114.0(7)
C102 C103 C104 113.7(7)
C102 C103 H10A 108.8
C104 C103 H10A 108.8
C102 C103 H10B 108.8
C104 C103 H10B 108.8
H10A C103 H10B 107.7
C105 C104 C103 109.5(7)
C105 C104 H10C 109.8
C103 C104 H10C 109.8
C105 C104 H10D 109.8
C103 C104 H10D 109.8
H10C C104 H10D 108.2
C104 C105 C106 112.5(8)
C104 C105 H10E 109.1
C106 C105 H10E 109.1
C104 C105 H10F 109.1
C106 C105 H10F 109.1
H10E C105 H10F 107.8
C105 C106 C107 112.0(9)
C105 C106 H10G 109.2
C107 C106 H10G 109.2
C105 C106 H10H 109.2
C107 C106 H10H 109.2
H10G C106 H10H 107.9
C106 C107 C102 113.1(7)
C106 C107 H10I 109.0
C102 C107 H10I 109.0
C106 C107 H10J 109.0
C102 C107 H10J 109.0
H10I C107 H10J 107.8
C102 C108 C89 108.6(6)
C102 C108 H10K 110.0
C89 C108 H10K 110.0
C102 C108 H10L 110.0
C89 C108 H10L 110.0
H10K C108 H10L 108.3

loop_
_geom_bond_atom_site_label_1
_geom_bond_atom_site_label_2
_geom_bond_distance
O1 C7 1.209(8)
N1 C7 1.374(9)
N1 C1 1.412(9)
N1 H1A 0.8600
C1 C6 1.382(10)
C1 C2 1.394(11)
N2 C34 1.346(9)
N2 C28 1.395(9)
N2 H2A 0.8600
O2 C34 1.215(8)
C2 C3 1.372(11)
C2 H2 0.9300
N3 C61 1.364(10)
N3 C55 1.406(10)
N3 H3A 0.8600
O3 C61 1.177(9)
C3 C4 1.403(13)
C3 H3 0.9300
N4 C88 1.372(10)
N4 C82 1.420(9)
N4 H4A 0.8600
O4 C88 1.172(9)
C4 C5 1.347(13)
C4 H4 0.9300
C5 C6 1.387(12)
C5 H5 0.9300
C6 H6 0.9300
C7 C8 1.529(9)
C8 C27 1.530(9)
C8 C9 1.534(10)
C8 C15 1.543(8)
C9 C14 1.353(12)
C9 C10 1.384(11)
C10 C11 1.422(13)
C10 H10 0.9300
C11 C12 1.389(15)
C11 H11 0.9300
C12 C13 1.307(14)
C12 H12 0.9300
C13 C14 1.420(13)
C13 H13 0.9300
C14 H14 0.9300
C15 C20 1.381(10)
C15 C16 1.386(9)
C16 C17 1.382(10)
C16 H16 0.9300
C17 C18 1.400(12)
C17 H17 0.9300
C18 C19 1.358(10)
C18 H18 0.9300
C19 C20 1.390(10)
C19 H19 0.9300
C20 C21 1.489(9)
C21 C22 1.515(10)
C21 C27 1.539(10)
C21 C26 1.556(10)
C22 C23 1.513(12)
C22 H22A 0.9700
C22 H22B 0.9700
C23 C24 1.578(15)
C23 H23A 0.9700
C23 H23B 0.9700
C24 C25 1.469(14)
C24 H24A 0.9700
C24 H24B 0.9700
C25 C26 1.499(11)
C25 H25A 0.9700
C25 H25B 0.9700
C26 H26A 0.9700
C26 H26B 0.9700
C27 H27A 0.9700
C27 H27B 0.9700
C28 C29 1.386(11)
C28 C33 1.401(10)
C29 C30 1.360(12)
C29 H29 0.9300
C30 C31 1.371(14)
C30 H30 0.9300
C31 C32 1.314(14)
C31 H31 0.9300
C32 C33 1.393(12)
C32 H32 0.9300
C33 H33 0.9300
C34 C35 1.531(9)
C35 C42 1.521(9)
C35 C36 1.535(10)
C35 C54 1.550(9)
C36 C37 1.388(10)
C36 C41 1.404(10)
C37 C38 1.384(12)
C37 H37 0.9300
C38 C39 1.380(12)
C38 H38 0.9300
C39 C40 1.345(13)
C39 H39 0.9300
C40 C41 1.384(11)
C40 H40 0.9300
C41 H41 0.9300
C42 C43 1.357(9)
C42 C47 1.407(10)
C43 C44 1.363(11)
C43 H43 0.9300
C44 C45 1.347(13)
C44 H44 0.9300
C45 C46 1.400(11)
C45 H45 0.9300
C46 C47 1.366(10)
C46 H46 0.9300
C47 C48 1.518(9)
C48 C53 1.521(9)
C48 C54 1.537(10)
C48 C49 1.546(9)
C49 C50 1.473(11)
C49 H49A 0.9700
C49 H49B 0.9700
C50 C51 1.529(13)
C50 H50A 0.9700
C50 H50B 0.9700
C51 C52 1.527(14)
C51 H51A 0.9700
C51 H51B 0.9700
C52 C53 1.506(10)
C52 H52A 0.9700
C52 H52B 0.9700
C53 H53A 0.9700
C53 H53B 0.9700
C54 H54A 0.9700
C54 H54B 0.9700
C55 C60 1.371(12)
C55 C56 1.410(11)
C56 C57 1.387(12)
C56 H56 0.9300
C57 C58 1.417(16)
C57 H57 0.9300
C58 C59 1.315(15)
C58 H58 0.9300
C59 C60 1.378(12)
C59 H59 0.9300
C60 H60 0.9300
C61 C62 1.553(10)
C62 C69 1.508(10)
C62 C63 1.531(10)
C62 C81 1.576(11)
C63 C64 1.388(11)
C63 C68 1.394(11)
C64 C65 1.398(13)
C64 H64 0.9300
C65 C66 1.410(14)
C65 H65 0.9300
C66 C67 1.306(15)
C66 H66 0.9300
C67 C68 1.400(13)
C67 H67 0.9300
C68 H68 0.9300
C69 C74 1.380(11)
C69 C70 1.401(11)
C70 C71 1.357(12)
C70 H70 0.9300
C71 C72 1.394(15)
C71 H71 0.9300
C72 C73 1.331(12)
C72 H72 0.9300
C73 C74 1.433(11)
C73 H73 0.9300
C74 C75 1.489(10)
C75 C76 1.494(12)
C75 C80 1.528(11)
C75 C81 1.530(12)
C76 C77 1.485(12)
C76 H76A 0.9700
C76 H76B 0.9700
C77 C78 1.474(17)
C77 H77A 0.9700
C77 H77B 0.9700
C78 C79 1.500(17)
C78 H78A 0.9700
C78 H78B 0.9700
C79 C80 1.510(12)
C79 H79A 0.9700
C79 H79B 0.9700
C80 H80A 0.9700
C80 H80B 0.9700
C81 H81A 0.9700
C81 H81B 0.9700
C82 C87 1.358(12)
C82 C83 1.413(12)
C83 C84 1.345(13)
C83 H83 0.9300
C84 C85 1.329(17)
C84 H84 0.9300
C85 C86 1.333(17)
C85 H85 0.9300
C86 C87 1.398(13)
C86 H86 0.9300
C87 H87 0.9300
C88 C89 1.555(10)
C89 C96 1.504(11)
C89 C90 1.517(12)
C89 C108 1.552(10)
C90 C91 1.367(12)
C90 C95 1.409(12)
C91 C92 1.367(14)
C91 H91 0.9300
C92 C93 1.416(15)
C92 H92 0.9300
C93 C94 1.340(13)
C93 H93 0.9300
C94 C95 1.393(14)
C94 H94 0.9300
C95 H95 0.9300
C96 C97 1.343(10)
C96 C101 1.414(11)
C97 C98 1.428(13)
C97 H97 0.9300
C98 C99 1.376(14)
C98 H98 0.9300
C99 C100 1.381(12)
C99 H99 0.9300
C100 C101 1.401(10)
C100 H100 0.9300
C101 C102 1.497(9)
C102 C103 1.489(10)
C102 C108 1.535(11)
C102 C107 1.541(12)
C103 C104 1.516(11)
C103 H10A 0.9700
C103 H10B 0.9700
C104 C105 1.499(14)
C104 H10C 0.9700
C104 H10D 0.9700
C105 C106 1.501(15)
C105 H10E 0.9700
C105 H10F 0.9700
C106 C107 1.536(13)
C106 H10G 0.9700
C106 H10H 0.9700
C107 H10I 0.9700
C107 H10J 0.9700
C108 H10K 0.9700
C108 H10L 0.9700

loop_
_geom_torsion_atom_site_label_1
_geom_torsion_atom_site_label_2
_geom_torsion_atom_site_label_3
_geom_torsion_atom_site_label_4
_geom_torsion
C7 N1 C1 C6 -20.4(13)
C7 N1 C1 C2 161.6(8)
C6 C1 C2 C3 -1.5(13)
N1 C1 C2 C3 176.6(8)
C1 C2 C3 C4 0.9(14)
C2 C3 C4 C5 -1.7(15)
C3 C4 C5 C6 3.1(16)
C2 C1 C6 C5 2.8(13)
N1 C1 C6 C5 -175.2(8)
C4 C5 C6 C1 -3.7(15)
C1 N1 C7 O1 -2.7(13)
C1 N1 C7 C8 176.8(7)
O1 C7 C8 C27 35.6(10)
N1 C7 C8 C27 -143.9(6)
O1 C7 C8 C9 -89.6(8)
N1 C7 C8 C9 91.0(7)
O1 C7 C8 C15 143.6(7)
N1 C7 C8 C15 -35.9(8)
C7 C8 C9 C14 15.7(9)
C27 C8 C9 C14 -106.8(8)
C15 C8 C9 C14 140.6(7)
C7 C8 C9 C10 -172.3(6)
C27 C8 C9 C10 65.2(8)
C15 C8 C9 C10 -47.3(8)
C14 C9 C10 C11 -3.4(11)
C8 C9 C10 C11 -175.7(7)
C9 C10 C11 C12 3.0(13)
C10 C11 C12 C13 0.9(15)
C11 C12 C13 C14 -4.4(16)
C10 C9 C14 C13 0.1(12)
C8 C9 C14 C13 172.0(7)
C12 C13 C14 C9 4.0(14)
C7 C8 C15 C20 -95.4(6)
C27 C8 C15 C20 19.3(6)
C9 C8 C15 C20 140.5(6)
C7 C8 C15 C16 82.5(8)
C27 C8 C15 C16 -162.9(6)
C9 C8 C15 C16 -41.7(9)
C20 C15 C16 C17 1.6(9)
C8 C15 C16 C17 -175.9(6)
C15 C16 C17 C18 0.3(10)
C16 C17 C18 C19 -0.1(10)
C17 C18 C19 C20 -2.0(11)
C16 C15 C20 C19 -3.7(9)
C8 C15 C20 C19 174.3(5)
C16 C15 C20 C21 178.4(5)
C8 C15 C20 C21 -3.6(7)
C18 C19 C20 C15 3.8(10)
C18 C19 C20 C21 -178.6(6)
C15 C20 C21 C22 -132.8(7)
C19 C20 C21 C22 49.6(9)
C15 C20 C21 C27 -13.8(7)
C19 C20 C21 C27 168.5(6)
C15 C20 C21 C26 105.6(7)
C19 C20 C21 C26 -72.0(9)
C20 C21 C22 C23 179.0(7)
C27 C21 C22 C23 67.0(9)
C26 C21 C22 C23 -57.0(9)
C21 C22 C23 C24 57.5(10)
C22 C23 C24 C25 -56.0(11)
C23 C24 C25 C26 55.9(11)
C24 C25 C26 C21 -57.2(11)
C20 C21 C26 C25 -179.5(7)
C22 C21 C26 C25 56.0(9)
C27 C21 C26 C25 -67.4(9)
C7 C8 C27 C21 87.8(6)
C9 C8 C27 C21 -149.6(5)
C15 C8 C27 C21 -28.1(6)
C20 C21 C27 C8 26.6(6)
C22 C21 C27 C8 146.3(6)
C26 C21 C27 C8 -92.5(6)
C34 N2 C28 C29 178.4(8)
C34 N2 C28 C33 3.0(13)
N2 C28 C29 C30 -178.4(9)
C33 C28 C29 C30 -2.8(12)
C28 C29 C30 C31 4.1(16)
C29 C30 C31 C32 -5.4(19)
C30 C31 C32 C33 5.6(19)
C31 C32 C33 C28 -4.4(16)
C29 C28 C33 C32 2.8(12)
N2 C28 C33 C32 178.1(8)
C28 N2 C34 O2 -6.2(13)
C28 N2 C34 C35 171.0(7)
O2 C34 C35 C42 -141.5(8)
N2 C34 C35 C42 41.4(9)
O2 C34 C35 C36 93.5(9)
N2 C34 C35 C36 -83.6(8)
O2 C34 C35 C54 -29.1(10)
N2 C34 C35 C54 153.8(6)
C42 C35 C36 C37 -139.1(7)
C34 C35 C36 C37 -15.4(9)
C54 C35 C36 C37 106.4(7)
C42 C35 C36 C41 43.8(9)
C34 C35 C36 C41 167.5(6)
C54 C35 C36 C41 -70.7(8)
C41 C36 C37 C38 0.2(11)
C35 C36 C37 C38 -176.9(7)
C36 C37 C38 C39 1.4(13)
C37 C38 C39 C40 -1.1(13)
C38 C39 C40 C41 -0.9(14)
C39 C40 C41 C36 2.6(13)
C37 C36 C41 C40 -2.2(12)
C35 C36 C41 C40 175.0(7)
C34 C35 C42 C43 -81.9(9)
C36 C35 C42 C43 40.2(9)
C54 C35 C42 C43 160.4(7)
C34 C35 C42 C47 99.6(7)
C36 C35 C42 C47 -138.3(6)
C54 C35 C42 C47 -18.1(7)
C47 C42 C43 C44 -5.3(10)
C35 C42 C43 C44 176.4(7)
C42 C43 C44 C45 3.5(12)
C43 C44 C45 C46 -0.3(13)
C44 C45 C46 C47 -1.1(12)
C45 C46 C47 C42 -0.6(11)
C45 C46 C47 C48 -179.5(7)
C43 C42 C47 C46 3.8(10)
C35 C42 C47 C46 -177.6(6)
C43 C42 C47 C48 -177.1(6)
C35 C42 C47 C48 1.5(7)
C46 C47 C48 C53 72.6(9)
C42 C47 C48 C53 -106.3(7)
C46 C47 C48 C54 -165.2(7)
C42 C47 C48 C54 15.9(7)
C46 C47 C48 C49 -47.2(10)
C42 C47 C48 C49 133.9(6)
C47 C48 C49 C50 178.2(7)
C53 C48 C49 C50 56.3(9)
C54 C48 C49 C50 -69.2(8)
C48 C49 C50 C51 -56.5(11)
C49 C50 C51 C52 52.8(12)
C50 C51 C52 C53 -51.8(12)
C51 C52 C53 C48 55.1(10)
C47 C48 C53 C52 -177.9(7)
C54 C48 C53 C52 67.9(9)
C49 C48 C53 C52 -55.1(9)
C47 C48 C54 C35 -26.8(6)
C53 C48 C54 C35 92.6(6)
C49 C48 C54 C35 -146.2(6)
C42 C35 C54 C48 27.9(6)
C34 C35 C54 C48 -90.3(6)
C36 C35 C54 C48 149.2(5)
C61 N3 C55 C60 -18.9(14)
C61 N3 C55 C56 162.4(8)
C60 C55 C56 C57 -3.4(13)
N3 C55 C56 C57 175.4(8)
C55 C56 C57 C58 1.8(15)
C56 C57 C58 C59 0.3(16)
C57 C58 C59 C60 -0.7(17)
N3 C55 C60 C59 -175.7(9)
C56 C55 C60 C59 3.0(14)
C58 C59 C60 C55 -1.0(16)
C55 N3 C61 O3 -4.3(14)
C55 N3 C61 C62 174.4(7)
O3 C61 C62 C69 147.0(8)
N3 C61 C62 C69 -31.8(10)
O3 C61 C62 C63 -83.2(10)
N3 C61 C62 C63 98.0(8)
O3 C61 C62 C81 37.4(11)
N3 C61 C62 C81 -141.4(7)
C69 C62 C63 C64 139.5(7)
C61 C62 C63 C64 11.4(9)
C81 C62 C63 C64 -107.9(8)
C69 C62 C63 C68 -44.4(9)
C61 C62 C63 C68 -172.5(7)
C81 C62 C63 C68 68.2(9)
C68 C63 C64 C65 2.9(12)
C62 C63 C64 C65 178.9(7)
C63 C64 C65 C66 -5.5(13)
C64 C65 C66 C67 4.6(16)
C65 C66 C67 C68 -1.0(17)
C64 C63 C68 C67 0.6(14)
C62 C63 C68 C67 -175.7(9)
C66 C67 C68 C63 -1.6(17)
C63 C62 C69 C74 140.0(6)
C61 C62 C69 C74 -94.4(7)
C81 C62 C69 C74 20.9(7)
C63 C62 C69 C70 -41.2(10)
C61 C62 C69 C70 84.4(9)
C81 C62 C69 C70 -160.3(7)
C74 C69 C70 C71 3.2(12)
C62 C69 C70 C71 -175.5(8)
C69 C70 C71 C72 0.6(14)
C70 C71 C72 C73 -5.8(15)
C71 C72 C73 C74 7.3(13)
C70 C69 C74 C73 -1.8(10)
C62 C69 C74 C73 177.1(6)
C70 C69 C74 C75 174.3(6)
C62 C69 C74 C75 -6.9(8)
C72 C73 C74 C69 -3.5(11)
C72 C73 C74 C75 -178.8(8)
C69 C74 C75 C76 -133.8(8)
C73 C74 C75 C76 41.6(11)
C69 C74 C75 C80 107.3(8)
C73 C74 C75 C80 -77.4(10)
C69 C74 C75 C81 -11.2(8)
C73 C74 C75 C81 164.2(8)
C74 C75 C76 C77 178.4(8)
C80 C75 C76 C77 -59.9(11)
C81 C75 C76 C77 62.5(11)
C75 C76 C77 C78 59.1(13)
C76 C77 C78 C79 -51.2(13)
C77 C78 C79 C80 49.2(14)
C78 C79 C80 C75 -52.3(13)
C74 C75 C80 C79 -179.3(9)
C76 C75 C80 C79 55.6(11)
C81 C75 C80 C79 -67.6(11)
C74 C75 C81 C62 24.2(7)
C76 C75 C81 C62 148.3(7)
C80 C75 C81 C62 -93.1(7)
C69 C62 C81 C75 -27.6(7)
C63 C62 C81 C75 -150.4(6)
C61 C62 C81 C75 90.8(7)
C88 N4 C82 C87 4.5(14)
C88 N4 C82 C83 -179.9(9)
C87 C82 C83 C84 -2.8(16)
N4 C82 C83 C84 -178.7(11)
C82 C83 C84 C85 -1(2)
C83 C84 C85 C86 3(2)
C84 C85 C86 C87 -1.5(19)
C83 C82 C87 C86 4.5(14)
N4 C82 C87 C86 -179.9(9)
C85 C86 C87 C82 -2.5(16)
C82 N4 C88 O4 -11.0(15)
C82 N4 C88 C89 168.1(7)
O4 C88 C89 C96 -137.0(9)
N4 C88 C89 C96 43.9(10)
O4 C88 C89 C90 96.7(10)
N4 C88 C89 C90 -82.4(8)
O4 C88 C89 C108 -26.1(12)
N4 C88 C89 C108 154.7(7)
C96 C89 C90 C91 43.5(10)
C108 C89 C90 C91 -69.2(10)
C88 C89 C90 C91 169.3(8)
C96 C89 C90 C95 -143.1(7)
C108 C89 C90 C95 104.3(8)
C88 C89 C90 C95 -17.3(10)
C95 C90 C91 C92 0.1(15)
C89 C90 C91 C92 173.8(10)
C90 C91 C92 C93 -0.8(19)
C91 C92 C93 C94 2.8(17)
C92 C93 C94 C95 -4.1(15)
C93 C94 C95 C90 3.5(14)
C91 C90 C95 C94 -1.3(12)
C89 C90 C95 C94 -174.9(8)
C90 C89 C96 C97 43.3(10)
C108 C89 C96 C97 163.0(8)
C88 C89 C96 C97 -80.1(10)
C90 C89 C96 C101 -136.7(6)
C108 C89 C96 C101 -17.0(7)
C88 C89 C96 C101 99.9(7)
C101 C96 C97 C98 -3.6(11)
C89 C96 C97 C98 176.3(8)
C96 C97 C98 C99 5.6(13)
C97 C98 C99 C100 -3.2(13)
C98 C99 C100 C101 -0.9(13)
C99 C100 C101 C96 3.0(11)
C99 C100 C101 C102 179.7(8)
C97 C96 C101 C100 -0.7(10)
C89 C96 C101 C100 179.4(7)
C97 C96 C101 C102 -178.0(7)
C89 C96 C101 C102 2.1(8)
C100 C101 C102 C103 -42.6(12)
C96 C101 C102 C103 134.4(7)
C100 C101 C102 C108 -162.8(8)
C96 C101 C102 C108 14.2(8)
C100 C101 C102 C107 77.3(10)
C96 C101 C102 C107 -105.7(7)
C101 C102 C103 C104 178.3(8)
C108 C102 C103 C104 -66.9(10)
C107 C102 C103 C104 58.4(10)
C102 C103 C104 C105 -60.2(11)
C103 C104 C105 C106 54.7(12)
C104 C105 C106 C107 -51.5(12)
C105 C106 C107 C102 51.2(12)
C103 C102 C107 C106 -53.3(10)
C101 C102 C107 C106 -178.1(8)
C108 C102 C107 C106 70.3(10)
C103 C102 C108 C89 -148.2(6)
C101 C102 C108 C89 -25.0(7)
C107 C102 C108 C89 90.1(7)
C96 C89 C108 C102 25.9(7)
C90 C89 C108 C102 146.5(6)
C88 C89 C108 C102 -92.9(7)
